data_7251865
loop_
_publ_author_name
'Kuncov\'a, Lucie'
'Lazarov\'a, Jana'
'Kotek, Jan'
'Kub\'i\<cek, Vojt\<ech'
'Hermann, Petr'

_publ_section_title
;
 Dipyridinophane ligands -- synthesis and coordination study
;
_journal_issue 20
_journal_name_full 'RSC Advances'
_journal_page_first 18220
_journal_page_last 18231
_journal_paper_doi 10.1039/D6RA00469E
_journal_volume 16
_journal_year 2026
_chemical_formula_moiety 'C16 H22 N4 O6 P2, 3(H2 O)'
_chemical_formula_sum 'C16 H28 N4 O9 P2'
_chemical_formula_weight 482.36
_space_group_crystal_system triclinic
_space_group_IT_number 2
_space_group_name_Hall '-P 1'
_space_group_name_H-M_alt 'P -1'
_atom_sites_solution_hydrogens mixed
_atom_sites_solution_primary direct
_atom_sites_solution_secondary difmap
_audit_creation_method SHELXL-2017/1
_audit_update_record
;
2025-12-16 deposited with the CCDC.	2026-03-16 downloaded from the CCDC.
;
_cell_angle_alpha 78.849(2)
_cell_angle_beta 62.6270(10)
_cell_angle_gamma 77.618(2)
_cell_formula_units_Z 2
_cell_length_a 10.3806(5)
_cell_length_b 10.5152(5)
_cell_length_c 10.8179(5)
_cell_measurement_reflns_used 9742
_cell_measurement_temperature 100(2)
_cell_measurement_theta_max 28.2677
_cell_measurement_theta_min 2.2326
_cell_volume 1018.08(8)
_computing_cell_refinement 'SAINT V8.40B (Bruker AXS LLC, 2019)'
_computing_data_collection 'Bruker Instrument Service v8.5.5.6'
_computing_data_reduction 'SAINT V8.40B (Bruker AXS LLC, 2019)'
_computing_structure_refinement 'SHELXL-2017/1 (Sheldrick, 2017)'
_computing_structure_solution 'XT, VERSION 2018/2'
_diffrn_ambient_temperature 100(2)
_diffrn_detector_area_resol_mean 7.391
_diffrn_measured_fraction_theta_full 1.000
_diffrn_measured_fraction_theta_max 0.999
_diffrn_measurement_device 'KAPPA diffractometer'
_diffrn_measurement_device_type 'Bruker D8 QUEST'
_diffrn_measurement_method '\w and \f scans'
_diffrn_radiation_type MoK\a
_diffrn_radiation_wavelength 0.71073
_diffrn_reflns_av_R_equivalents 0.0254
_diffrn_reflns_av_unetI/netI 0.0130
_diffrn_reflns_Laue_measured_fraction_full 1.000
_diffrn_reflns_Laue_measured_fraction_max 0.999
_diffrn_reflns_limit_h_max 13
_diffrn_reflns_limit_h_min -13
_diffrn_reflns_limit_k_max 13
_diffrn_reflns_limit_k_min -14
_diffrn_reflns_limit_l_max 14
_diffrn_reflns_limit_l_min -14
_diffrn_reflns_number 42980
_diffrn_reflns_point_group_measured_fraction_full 1.000
_diffrn_reflns_point_group_measured_fraction_max 0.999
_diffrn_reflns_theta_full 25.242
_diffrn_reflns_theta_max 28.285
_diffrn_reflns_theta_min 1.995
_diffrn_source 'microfocus sealed tube'
_diffrn_source_type 'INCOATEC I\mS'
_exptl_absorpt_coefficient_mu 0.274
_exptl_absorpt_correction_T_max 0.98
_exptl_absorpt_correction_T_min 0.95
_exptl_absorpt_correction_type multi-scan
_exptl_absorpt_process_details
;
Krause, L., Herbst-Irmer, R., Sheldrick, G. M., Stalke, D. (2015).
"Comparison of silver and molybdenum microfocus X-ray sources for
single-crystal structure determination"
J. Appl. Cryst. 48, 3-10.
doi:10.1107/S1600576714022985
;
_exptl_crystal_colour colourless
_exptl_crystal_density_diffrn 1.574
_exptl_crystal_description plate
_exptl_crystal_F_000 508
_exptl_crystal_size_max 0.409
_exptl_crystal_size_mid 0.197
_exptl_crystal_size_min 0.071
_refine_diff_density_max 0.429
_refine_diff_density_min -0.364
_refine_diff_density_rms 0.054
_refine_ls_extinction_method none
_refine_ls_goodness_of_fit_ref 1.054
_refine_ls_hydrogen_treatment mixed
_refine_ls_matrix_type full
_refine_ls_number_parameters 328
_refine_ls_number_reflns 5050
_refine_ls_number_restraints 0
_refine_ls_restrained_S_all 1.054
_refine_ls_R_factor_all 0.0297
_refine_ls_R_factor_gt 0.0278
_refine_ls_shift/su_max 0.001
_refine_ls_shift/su_mean 0.000
_refine_ls_structure_factor_coef Fsqd
_refine_ls_weighting_details 'w=1/[\s^2^(Fo^2^)+(0.0356P)^2^+0.6262P] where P=(Fo^2^+2Fc^2^)/3'
_refine_ls_weighting_scheme calc
_refine_ls_wR_factor_gt 0.0719
_refine_ls_wR_factor_ref 0.0731
_reflns_Friedel_coverage 0.000
_reflns_number_gt 4753
_reflns_number_total 5050
_reflns_threshold_expression 'I > 2\s(I)'
_cod_data_source_file d6ra00469e2.cif
_cod_data_source_block py2n2fosf
_cod_depositor_comments
;
The following automatic conversions were performed:

data item '_exptl_absorpt_correction_type' value 'Multi-Scan' was
changed to 'multi-scan' in accordance with the
/home/data/users/saulius/crontab/automatic-downloads/rss-feeds/RSC/lib/dictionaries/cif_core.dic
dictionary named 'cif_core.dic' version 2.4.2 last updated on
2011-04-26.

Automatic conversion script
Id: cif_fix_values 8170 2020-07-09 18:12:32Z antanas 
;
_cod_database_code 7251865
_shelx_shelxl_version_number 2017/1
_shelx_space_group_comment
;
The symmetry employed for this shelxl refinement is uniquely defined
by the following loop, which should always be used as a source of
symmetry information in preference to the above space-group names.
They are only intended as comments.
;
_shelx_estimated_absorpt_t_min 0.896
_shelx_estimated_absorpt_t_max 0.981

loop_
_space_group_symop_operation_xyz
'x, y, z'
'-x, -y, -z'

loop_
_atom_site_label
_atom_site_type_symbol
_atom_site_fract_x
_atom_site_fract_y
_atom_site_fract_z
_atom_site_U_iso_or_equiv
_atom_site_adp_type
_atom_site_occupancy
_atom_site_site_symmetry_order
_atom_site_calc_flag
_atom_site_refinement_flags_posn
_atom_site_refinement_flags_adp
_atom_site_refinement_flags_occupancy
_atom_site_disorder_assembly
_atom_site_disorder_group
N1 N 0.44311(10) 0.32997(9) 0.13562(10) 0.01002(18) Uani 1 1 d . . . . .
C2 C 0.38156(12) 0.24393(11) 0.11285(11) 0.0095(2) Uani 1 1 d . . . . .
C3 C 0.23191(12) 0.21829(11) 0.22392(11) 0.0107(2) Uani 1 1 d . . . . .
H31 H 0.224278 0.124424 0.232626 0.013 Uiso 1 1 calc R U . . .
H32 H 0.156619 0.270026 0.195102 0.013 Uiso 1 1 calc R U . . .
N4 N 0.20201(10) 0.25361(9) 0.36436(9) 0.00792(17) Uani 1 1 d . . . . .
H41 H 0.2539(18) 0.3162(17) 0.3507(17) 0.018(4) Uiso 1 1 d . . . . .
C5 C 0.24480(12) 0.14100(11) 0.45533(12) 0.0106(2) Uani 1 1 d . . . . .
H51 H 0.219364 0.170413 0.546421 0.013 Uiso 1 1 calc R U . . .
H52 H 0.188740 0.068781 0.473568 0.013 Uiso 1 1 calc R U . . .
C6 C 0.40604(12) 0.09169(11) 0.38616(11) 0.0094(2) Uani 1 1 d . . . . .
N7 N 0.49291(10) 0.18207(9) 0.35548(10) 0.00974(18) Uani 1 1 d . . . . .
C8 C 0.63639(12) 0.15090(11) 0.28027(11) 0.0098(2) Uani 1 1 d . . . . .
C9 C 0.72512(12) 0.26063(11) 0.24168(13) 0.0125(2) Uani 1 1 d . . . . .
H91 H 0.811913 0.249175 0.150599 0.015 Uiso 1 1 calc R U . . .
H92 H 0.759985 0.258378 0.313354 0.015 Uiso 1 1 calc R U . . .
N10 N 0.63291(10) 0.39112(9) 0.23186(10) 0.00852(17) Uani 1 1 d . . . . .
H101 H 0.5395(18) 0.3805(16) 0.2866(17) 0.016(4) Uiso 1 1 d . . . . .
C11 C 0.64744(13) 0.43612(12) 0.08572(12) 0.0127(2) Uani 1 1 d . . . . .
H111 H 0.752350 0.434888 0.019374 0.015 Uiso 1 1 calc R U . . .
H112 H 0.597416 0.527195 0.081683 0.015 Uiso 1 1 calc R U . . .
C12 C 0.58069(12) 0.34810(11) 0.04370(12) 0.0106(2) Uani 1 1 d . . . . .
C13 C 0.44864(13) 0.17944(12) -0.00742(12) 0.0138(2) Uani 1 1 d . . . . .
H131 H 0.400663 0.120084 -0.021686 0.017 Uiso 1 1 calc R U . . .
C14 C 0.58707(13) 0.20447(13) -0.10529(13) 0.0171(2) Uani 1 1 d . . . . .
H141 H 0.634586 0.164649 -0.190000 0.021 Uiso 1 1 calc R U . . .
C15 C 0.65649(13) 0.28857(12) -0.07884(12) 0.0145(2) Uani 1 1 d . . . . .
H151 H 0.753052 0.304590 -0.143041 0.017 Uiso 1 1 calc R U . . .
C16 C 0.46022(12) -0.03607(11) 0.35322(12) 0.0117(2) Uani 1 1 d . . . . .
H161 H 0.396201 -0.099090 0.379940 0.014 Uiso 1 1 calc R U . . .
C17 C 0.61178(13) -0.06920(11) 0.27956(13) 0.0138(2) Uani 1 1 d . . . . .
H171 H 0.653113 -0.156251 0.257143 0.017 Uiso 1 1 calc R U . . .
C18 C 0.70122(12) 0.02644(11) 0.23951(12) 0.0129(2) Uani 1 1 d . . . . .
H181 H 0.804166 0.007399 0.185607 0.015 Uiso 1 1 calc R U . . .
C20 C 0.04435(12) 0.31353(10) 0.44235(11) 0.0092(2) Uani 1 1 d . . . . .
H201 H 0.022465 0.389561 0.381502 0.011 Uiso 1 1 calc R U . . .
H202 H 0.034304 0.347333 0.526115 0.011 Uiso 1 1 calc R U . . .
P1 P -0.09482(3) 0.20526(3) 0.49944(3) 0.00776(7) Uani 1 1 d . . . . .
O11 O -0.09427(9) 0.12181(8) 0.63763(8) 0.01184(16) Uani 1 1 d . . . . .
H11P H -0.049(2) 0.047(2) 0.627(2) 0.030(5) Uiso 1 1 d . . . . .
O12 O -0.23729(9) 0.29350(8) 0.53695(9) 0.01194(16) Uani 1 1 d . . . . .
O13 O -0.04934(9) 0.11477(8) 0.38945(8) 0.01011(15) Uani 1 1 d . . . . .
C30 C 0.65937(12) 0.49392(11) 0.29337(11) 0.0106(2) Uani 1 1 d . . . . .
H301 H 0.641765 0.460048 0.390972 0.013 Uiso 1 1 calc R U . . .
H302 H 0.584872 0.571737 0.297676 0.013 Uiso 1 1 calc R U . . .
P2 P 0.84010(3) 0.54846(3) 0.20414(3) 0.00900(7) Uani 1 1 d . . . . .
O21 O 0.83890(9) 0.63415(8) 0.06807(9) 0.01230(16) Uani 1 1 d . . . . .
H21P H 0.909(2) 0.610(2) -0.004(2) 0.033(5) Uiso 1 1 d . . . . .
O22 O 0.83546(9) 0.63494(8) 0.30184(9) 0.01405(17) Uani 1 1 d . . . . .
O23 O 0.95797(9) 0.43190(8) 0.16756(8) 0.01224(16) Uani 1 1 d . . . . .
O1W O -0.31343(9) 0.54872(9) 0.58262(9) 0.01246(16) Uani 1 1 d . . . . .
H11W H -0.289(2) 0.469(2) 0.582(2) 0.029(5) Uiso 1 1 d . . . . .
H12W H -0.273(2) 0.5780(19) 0.499(2) 0.032(5) Uiso 1 1 d . . . . .
O2W O 0.08239(11) 0.06306(10) 0.10259(10) 0.01737(18) Uani 1 1 d . . . . .
H21W H 0.037(2) 0.097(2) 0.182(2) 0.033(5) Uiso 1 1 d . . . . .
H22W H 0.057(4) 0.114(4) 0.048(4) 0.024(9) Uiso 0.5 1 d . . P A 1
H23W H 0.074(3) -0.012(4) 0.109(3) 0.010(7) Uiso 0.5 1 d . . P B 2
O3W O -0.02103(10) 0.18226(10) -0.09468(10) 0.01714(18) Uani 1 1 d . . . . .
H31W H 0.033(2) 0.231(2) -0.166(2) 0.037(5) Uiso 1 1 d . . . . .
H32W H 0.022(4) 0.155(3) -0.041(4) 0.015(8) Uiso 0.5 1 d . . P C 1
H33W H -0.042(5) 0.119(5) -0.113(4) 0.042(12) Uiso 0.5 1 d . . P D 2

loop_
_atom_site_aniso_label
_atom_site_aniso_U_11
_atom_site_aniso_U_22
_atom_site_aniso_U_33
_atom_site_aniso_U_23
_atom_site_aniso_U_13
_atom_site_aniso_U_12
N1 0.0102(4) 0.0121(4) 0.0085(4) -0.0002(3) -0.0046(4) -0.0026(3)
C2 0.0084(5) 0.0114(5) 0.0090(5) 0.0001(4) -0.0045(4) -0.0013(4)
C3 0.0094(5) 0.0156(5) 0.0079(5) -0.0026(4) -0.0033(4) -0.0030(4)
N4 0.0066(4) 0.0092(4) 0.0079(4) -0.0008(3) -0.0030(3) -0.0014(3)
C5 0.0093(5) 0.0108(5) 0.0107(5) 0.0018(4) -0.0047(4) -0.0013(4)
C6 0.0093(5) 0.0105(5) 0.0090(5) 0.0001(4) -0.0051(4) -0.0012(4)
N7 0.0096(4) 0.0095(4) 0.0107(4) -0.0005(3) -0.0054(4) -0.0009(3)
C8 0.0095(5) 0.0104(5) 0.0105(5) 0.0005(4) -0.0057(4) -0.0018(4)
C9 0.0099(5) 0.0092(5) 0.0197(6) 0.0001(4) -0.0084(4) -0.0008(4)
N10 0.0080(4) 0.0094(4) 0.0088(4) 0.0000(3) -0.0041(3) -0.0023(3)
C11 0.0152(5) 0.0162(5) 0.0095(5) 0.0025(4) -0.0071(4) -0.0075(4)
C12 0.0109(5) 0.0133(5) 0.0094(5) 0.0010(4) -0.0062(4) -0.0032(4)
C13 0.0132(5) 0.0166(5) 0.0133(5) -0.0046(4) -0.0051(4) -0.0040(4)
C14 0.0142(6) 0.0236(6) 0.0123(5) -0.0081(5) -0.0023(4) -0.0028(5)
C15 0.0097(5) 0.0212(6) 0.0112(5) -0.0022(4) -0.0024(4) -0.0041(4)
C16 0.0120(5) 0.0101(5) 0.0143(5) -0.0002(4) -0.0069(4) -0.0026(4)
C17 0.0138(5) 0.0095(5) 0.0186(6) -0.0036(4) -0.0078(5) 0.0010(4)
C18 0.0095(5) 0.0132(5) 0.0152(5) -0.0028(4) -0.0050(4) 0.0003(4)
C20 0.0072(5) 0.0086(5) 0.0109(5) -0.0024(4) -0.0031(4) -0.0001(4)
P1 0.00660(13) 0.00718(13) 0.00835(13) -0.00053(9) -0.00250(10) -0.00075(9)
O11 0.0131(4) 0.0101(4) 0.0086(4) -0.0001(3) -0.0030(3) 0.0006(3)
O12 0.0082(4) 0.0099(4) 0.0155(4) -0.0018(3) -0.0039(3) 0.0001(3)
O13 0.0106(4) 0.0090(4) 0.0103(4) -0.0013(3) -0.0042(3) -0.0013(3)
C30 0.0100(5) 0.0118(5) 0.0103(5) -0.0024(4) -0.0035(4) -0.0035(4)
P2 0.00859(13) 0.01007(13) 0.00852(13) -0.00020(10) -0.00348(10) -0.00306(10)
O21 0.0126(4) 0.0124(4) 0.0103(4) 0.0006(3) -0.0045(3) -0.0016(3)
O22 0.0162(4) 0.0159(4) 0.0114(4) -0.0018(3) -0.0048(3) -0.0075(3)
O23 0.0108(4) 0.0135(4) 0.0106(4) 0.0003(3) -0.0041(3) -0.0009(3)
O1W 0.0155(4) 0.0098(4) 0.0110(4) -0.0020(3) -0.0046(3) -0.0017(3)
O2W 0.0227(5) 0.0169(5) 0.0148(4) -0.0011(4) -0.0094(4) -0.0050(4)
O3W 0.0174(4) 0.0165(4) 0.0199(5) 0.0009(4) -0.0098(4) -0.0059(3)

loop_
_atom_type_symbol
_atom_type_description
_atom_type_scat_dispersion_real
_atom_type_scat_dispersion_imag
_atom_type_scat_source
C C 0.0033 0.0016 'International Tables Vol C Tables 4.2.6.8 and 6.1.1.4'
H H 0.0000 0.0000 'International Tables Vol C Tables 4.2.6.8 and 6.1.1.4'
N N 0.0061 0.0033 'International Tables Vol C Tables 4.2.6.8 and 6.1.1.4'
O O 0.0106 0.0060 'International Tables Vol C Tables 4.2.6.8 and 6.1.1.4'
P P 0.1023 0.0942 'International Tables Vol C Tables 4.2.6.8 and 6.1.1.4'

loop_
_geom_angle_atom_site_label_1
_geom_angle_atom_site_label_2
_geom_angle_atom_site_label_3
_geom_angle
_geom_angle_site_symmetry_1
_geom_angle_site_symmetry_3
_geom_angle_publ_flag
C2 N1 C12 118.38(10) . . ?
N1 C2 C13 123.05(10) . . ?
N1 C2 C3 116.87(10) . . ?
C13 C2 C3 120.08(10) . . ?
C2 C3 N4 112.02(9) . . ?
C2 C3 H31 109.2 . . ?
N4 C3 H31 109.2 . . ?
C2 C3 H32 109.2 . . ?
N4 C3 H32 109.2 . . ?
H31 C3 H32 107.9 . . ?
C3 N4 C20 111.45(8) . . ?
C3 N4 C5 113.85(9) . . ?
C20 N4 C5 110.71(8) . . ?
C3 N4 H41 108.8(11) . . ?
C20 N4 H41 104.7(11) . . ?
C5 N4 H41 106.7(11) . . ?
C6 C5 N4 111.23(9) . . ?
C6 C5 H51 109.4 . . ?
N4 C5 H51 109.4 . . ?
C6 C5 H52 109.4 . . ?
N4 C5 H52 109.4 . . ?
H51 C5 H52 108.0 . . ?
N7 C6 C16 122.86(10) . . ?
N7 C6 C5 114.53(10) . . ?
C16 C6 C5 122.58(10) . . ?
C8 N7 C6 118.45(10) . . ?
N7 C8 C18 122.94(10) . . ?
N7 C8 C9 115.17(10) . . ?
C18 C8 C9 121.90(10) . . ?
C8 C9 N10 110.15(9) . . ?
C8 C9 H91 109.6 . . ?
N10 C9 H91 109.6 . . ?
C8 C9 H92 109.6 . . ?
N10 C9 H92 109.6 . . ?
H91 C9 H92 108.1 . . ?
C30 N10 C11 112.30(9) . . ?
C30 N10 C9 112.15(8) . . ?
C11 N10 C9 112.72(9) . . ?
C30 N10 H101 104.5(10) . . ?
C11 N10 H101 107.5(10) . . ?
C9 N10 H101 107.1(10) . . ?
N10 C11 C12 110.35(9) . . ?
N10 C11 H111 109.6 . . ?
C12 C11 H111 109.6 . . ?
N10 C11 H112 109.6 . . ?
C12 C11 H112 109.6 . . ?
H111 C11 H112 108.1 . . ?
N1 C12 C15 122.69(10) . . ?
N1 C12 C11 114.73(10) . . ?
C15 C12 C11 122.57(10) . . ?
C14 C13 C2 117.98(11) . . ?
C14 C13 H131 121.0 . . ?
C2 C13 H131 121.0 . . ?
C13 C14 C15 119.54(11) . . ?
C13 C14 H141 120.2 . . ?
C15 C14 H141 120.2 . . ?
C12 C15 C14 118.13(11) . . ?
C12 C15 H151 120.9 . . ?
C14 C15 H151 120.9 . . ?
C6 C16 C17 117.97(10) . . ?
C6 C16 H161 121.0 . . ?
C17 C16 H161 121.0 . . ?
C18 C17 C16 119.24(11) . . ?
C18 C17 H171 120.4 . . ?
C16 C17 H171 120.4 . . ?
C17 C18 C8 118.31(10) . . ?
C17 C18 H181 120.8 . . ?
C8 C18 H181 120.8 . . ?
N4 C20 P1 116.46(7) . . ?
N4 C20 H201 108.2 . . ?
P1 C20 H201 108.2 . . ?
N4 C20 H202 108.2 . . ?
P1 C20 H202 108.2 . . ?
H201 C20 H202 107.3 . . ?
O12 P1 O13 118.15(5) . . ?
O12 P1 O11 108.63(5) . . ?
O13 P1 O11 109.16(5) . . ?
O12 P1 C20 105.61(5) . . ?
O13 P1 C20 109.36(5) . . ?
O11 P1 C20 105.14(5) . . ?
P1 O11 H11P 114.8(13) . . ?
N10 C30 P2 117.80(8) . . ?
N10 C30 H301 107.9 . . ?
P2 C30 H301 107.9 . . ?
N10 C30 H302 107.9 . . ?
P2 C30 H302 107.9 . . ?
H301 C30 H302 107.2 . . ?
O22 P2 O23 117.98(5) . . ?
O22 P2 O21 109.68(5) . . ?
O23 P2 O21 110.90(5) . . ?
O22 P2 C30 103.69(5) . . ?
O23 P2 C30 109.79(5) . . ?
O21 P2 C30 103.62(5) . . ?
P2 O21 H21P 112.6(14) . . ?
H11W O1W H12W 104.2(18) . . ?
H21W O2W H22W 106(3) . . ?
H21W O2W H23W 114(3) . . ?
H31W O3W H32W 109(3) . . ?
H31W O3W H33W 115(3) . . ?

loop_
_geom_bond_atom_site_label_1
_geom_bond_atom_site_label_2
_geom_bond_distance
_geom_bond_site_symmetry_2
_geom_bond_publ_flag
N1 C2 1.3290(14) . ?
N1 C12 1.3425(14) . ?
C2 C13 1.3941(16) . ?
C2 C3 1.5058(15) . ?
C3 N4 1.5092(14) . ?
C3 H31 0.9900 . ?
C3 H32 0.9900 . ?
N4 C20 1.5103(13) . ?
N4 C5 1.5144(14) . ?
N4 H41 0.887(17) . ?
C5 C6 1.5021(15) . ?
C5 H51 0.9900 . ?
C5 H52 0.9900 . ?
C6 N7 1.3404(14) . ?
C6 C16 1.3874(15) . ?
N7 C8 1.3294(14) . ?
C8 C18 1.3902(16) . ?
C8 C9 1.5065(15) . ?
C9 N10 1.5113(14) . ?
C9 H91 0.9900 . ?
C9 H92 0.9900 . ?
N10 C30 1.5035(14) . ?
N10 C11 1.5061(14) . ?
N10 H101 0.892(17) . ?
C11 C12 1.5068(15) . ?
C11 H111 0.9900 . ?
C11 H112 0.9900 . ?
C12 C15 1.3852(16) . ?
C13 C14 1.3823(16) . ?
C13 H131 0.9500 . ?
C14 C15 1.3943(17) . ?
C14 H141 0.9500 . ?
C15 H151 0.9500 . ?
C16 C17 1.3968(16) . ?
C16 H161 0.9500 . ?
C17 C18 1.3868(16) . ?
C17 H171 0.9500 . ?
C18 H181 0.9500 . ?
C20 P1 1.8378(11) . ?
C20 H201 0.9900 . ?
C20 H202 0.9900 . ?
P1 O12 1.4894(8) . ?
P1 O13 1.5075(8) . ?
P1 O11 1.5822(8) . ?
O11 H11P 0.82(2) . ?
C30 P2 1.8337(11) . ?
C30 H301 0.9900 . ?
C30 H302 0.9900 . ?
P2 O22 1.5008(9) . ?
P2 O23 1.5017(9) . ?
P2 O21 1.5741(8) . ?
O21 H21P 0.83(2) . ?
O1W H11W 0.82(2) . ?
O1W H12W 0.83(2) . ?
O2W H21W 0.87(2) . ?
O2W H22W 0.82(4) . ?
O2W H23W 0.80(4) . ?
O3W H31W 0.86(2) . ?
O3W H32W 0.86(4) . ?
O3W H33W 0.82(5) . ?
